data_4335099
loop_
_publ_author_name
'Gabriel E. B\"uchel'
'Anatolie Gavriluta'
'Maria Nowak'
'Samuel M. Meier'
'Michael A. Jakupec'
'Olesea Cuzan'
'Constantin Turta'
'Jean-Bernard Tommasino'
'Erwann Jeanneau'
'Ghenadie Novitchi'
'Dominique Luneau'
'Vladimir B. Arion'

_publ_section_title
;
 Striking Difference in Antiproliferative Activity of Ruthenium- and
 Osmium-Nitrosyl Complexes with Azole Heterocycles
;
_journal_name_full 'Inorganic Chemistry'
_journal_page_first 6273
_journal_page_last 6285
_journal_paper_doi 10.1021/ic400555k
_journal_volume 52
_journal_year 2013
_chemical_formula_moiety 'C3 H4 Cl4 N3 O Ru, C3 H5 N2'
_chemical_formula_sum 'C6 H9 Cl4 N5 O Ru'
_chemical_formula_weight 410.05
_chemical_name_systematic
; 
[Pyrazolium trans-(tetrachlorido-nitrosyl-1H-pyrazole-ruthenate(III))] 
;
_space_group_IT_number 2
_symmetry_cell_setting triclinic
_symmetry_space_group_name_Hall '-P 1'
_symmetry_space_group_name_H-M 'P -1'
_atom_sites_solution_hydrogens geom
_atom_sites_solution_primary direct
_atom_sites_solution_secondary difmap
_audit_creation_method SHELXL-97
_cell_angle_alpha 77.815(2)
_cell_angle_beta 87.994(2)
_cell_angle_gamma 77.155(2)
_cell_formula_units_Z 4
_cell_length_a 7.2264(2)
_cell_length_b 11.2833(4)
_cell_length_c 17.5497(6)
_cell_measurement_reflns_used 7428
_cell_measurement_temperature 100(2)
_cell_measurement_theta_max 30.01
_cell_measurement_theta_min 2.37
_cell_volume 1363.61(8)
_computing_cell_refinement 'Bruker SAINT'
_computing_data_collection 'Bruker APEX2'
_computing_data_reduction 'Bruker SAINT'
_computing_molecular_graphics 'Bruker SHELXTL'
_computing_publication_material 'Bruker SHELXTL'
_computing_structure_refinement 'SHELXL-97 (Sheldrick, 2008)'
_computing_structure_solution 'SHELXS-97 (Sheldrick, 2008)'
_diffrn_ambient_temperature 100(2)
_diffrn_measured_fraction_theta_full 0.973
_diffrn_measured_fraction_theta_max 0.973
_diffrn_measurement_device_type 'Bruker APEX-II CCD'
_diffrn_measurement_method '\f and \w scans'
_diffrn_radiation_monochromator graphite
_diffrn_radiation_source 'fine-focus sealed tube'
_diffrn_radiation_type MoK\a
_diffrn_radiation_wavelength 0.71073
_diffrn_reflns_av_R_equivalents 0.0485
_diffrn_reflns_av_sigmaI/netI 0.0654
_diffrn_reflns_limit_h_max 10
_diffrn_reflns_limit_h_min -10
_diffrn_reflns_limit_k_max 15
_diffrn_reflns_limit_k_min -15
_diffrn_reflns_limit_l_max 24
_diffrn_reflns_limit_l_min -24
_diffrn_reflns_number 23929
_diffrn_reflns_theta_full 30.14
_diffrn_reflns_theta_max 30.14
_diffrn_reflns_theta_min 2.01
_exptl_absorpt_coefficient_mu 1.923
_exptl_absorpt_correction_T_max 0.9446
_exptl_absorpt_correction_T_min 0.7613
_exptl_absorpt_correction_type multi-scan
_exptl_absorpt_process_details SADABS
_exptl_crystal_colour red-purple
_exptl_crystal_density_diffrn 1.997
_exptl_crystal_description plate
_exptl_crystal_F_000 800
_exptl_crystal_size_max 0.15
_exptl_crystal_size_mid 0.08
_exptl_crystal_size_min 0.03
_refine_diff_density_max 0.650
_refine_diff_density_min -0.749
_refine_diff_density_rms 0.146
_refine_ls_extinction_method none
_refine_ls_goodness_of_fit_ref 1.012
_refine_ls_hydrogen_treatment constr
_refine_ls_matrix_type full
_refine_ls_number_parameters 307
_refine_ls_number_reflns 7844
_refine_ls_number_restraints 0
_refine_ls_restrained_S_all 1.012
_refine_ls_R_factor_all 0.0580
_refine_ls_R_factor_gt 0.0348
_refine_ls_shift/su_max 0.001
_refine_ls_shift/su_mean 0.000
_refine_ls_structure_factor_coef Fsqd
_refine_ls_weighting_details 'calc w=1/[\s^2^(Fo^2^)+(0.0176P)^2^+0.1344P] where P=(Fo^2^+2Fc^2^)/3'
_refine_ls_weighting_scheme calc
_refine_ls_wR_factor_gt 0.0570
_refine_ls_wR_factor_ref 0.0635
_reflns_number_gt 6001
_reflns_number_total 7844
_reflns_threshold_expression >2sigma(I)
_cod_data_source_file ic400555k_si_002_5.cif
_cod_data_source_block gabu444
_cod_database_code 4335099

loop_
_symmetry_equiv_pos_as_xyz
'x, y, z'
'-x, -y, -z'

loop_
_atom_site_label
_atom_site_type_symbol
_atom_site_fract_x
_atom_site_fract_y
_atom_site_fract_z
_atom_site_U_iso_or_equiv
_atom_site_adp_type
_atom_site_occupancy
_atom_site_symmetry_multiplicity
_atom_site_calc_flag
_atom_site_refinement_flags
Ru1A Ru 0.27936(3) 0.264129(19) 0.393918(13) 0.01364(6) Uani 1 1 d .
Cl1A Cl -0.00972(9) 0.30178(6) 0.32377(4) 0.01963(15) Uani 1 1 d .
Cl2A Cl 0.37440(9) 0.06870(6) 0.35992(4) 0.01966(15) Uani 1 1 d .
Cl3A Cl 0.55085(8) 0.21981(6) 0.47370(4) 0.01929(15) Uani 1 1 d .
Cl4A Cl 0.17212(9) 0.45308(6) 0.43676(4) 0.01852(15) Uani 1 1 d .
O1A O 0.4882(3) 0.3866(2) 0.27194(12) 0.0306(5) Uani 1 1 d .
N1A N 0.1451(3) 0.17740(19) 0.49063(13) 0.0145(5) Uani 1 1 d .
N2A N 0.2032(3) 0.0566(2) 0.52470(13) 0.0179(5) Uani 1 1 d .
H2A H 0.2992 0.0052 0.5086 0.021 Uiso 1 1 calc R
N3A N 0.4001(3) 0.3375(2) 0.31834(13) 0.0168(5) Uani 1 1 d .
C3A C 0.0968(4) 0.0245(3) 0.58618(16) 0.0199(6) Uani 1 1 d .
H3A H 0.1105 -0.0555 0.6190 0.024 Uiso 1 1 calc R
C4A C -0.0360(4) 0.1297(3) 0.59274(17) 0.0211(7) Uani 1 1 d .
H4A H -0.1316 0.1371 0.6311 0.025 Uiso 1 1 calc R
C5A C -0.0027(3) 0.2216(3) 0.53263(17) 0.0199(7) Uani 1 1 d .
H5A H -0.0744 0.3049 0.5222 0.024 Uiso 1 1 calc R
N4A N 0.3894(3) 0.2351(2) 0.03250(14) 0.0213(5) Uani 1 1 d .
H4A1 H 0.4051 0.2516 -0.0183 0.026 Uiso 1 1 calc R
N5A N 0.2757(3) 0.3085(2) 0.07267(17) 0.0275(6) Uani 1 1 d .
H5A1 H 0.2039 0.3818 0.0528 0.033 Uiso 1 1 calc R
C6A C 0.2873(4) 0.2542(3) 0.14676(19) 0.0273(8) Uani 1 1 d .
H6A H 0.2204 0.2871 0.1879 0.033 Uiso 1 1 calc R
C7A C 0.4120(4) 0.1428(3) 0.15417(18) 0.0256(7) Uani 1 1 d .
H7A H 0.4484 0.0829 0.2010 0.031 Uiso 1 1 calc R
C8A C 0.4744(3) 0.1342(2) 0.08084(18) 0.0197(7) Uani 1 1 d .
H8A H 0.5639 0.0666 0.0673 0.024 Uiso 1 1 calc R
Ru1B Ru 0.13046(3) 0.714769(19) 0.102866(12) 0.01107(6) Uani 1 1 d .
Cl1B Cl 0.42902(8) 0.57662(6) 0.10078(4) 0.01637(15) Uani 1 1 d .
Cl2B Cl -0.02769(8) 0.55470(6) 0.09567(4) 0.01554(14) Uani 1 1 d .
Cl3B Cl -0.16507(8) 0.85689(6) 0.09444(4) 0.01561(14) Uani 1 1 d .
Cl4B Cl 0.28444(8) 0.88079(6) 0.09429(4) 0.01555(14) Uani 1 1 d .
O1B O 0.1355(3) 0.6696(2) 0.27018(12) 0.0324(5) Uani 1 1 d .
N1B N 0.1320(3) 0.75087(19) -0.01884(12) 0.0117(5) Uani 1 1 d .
N2B N 0.0430(3) 0.85892(19) -0.06482(13) 0.0153(5) Uani 1 1 d .
H2B H -0.0257 0.9222 -0.0474 0.018 Uiso 1 1 calc R
N3B N 0.1322(3) 0.6859(2) 0.20344(14) 0.0152(5) Uani 1 1 d .
C3B C 0.0727(4) 0.8573(3) -0.13984(17) 0.0191(6) Uani 1 1 d .
H3B H 0.0248 0.9229 -0.1827 0.023 Uiso 1 1 calc R
C4B C 0.1846(3) 0.7440(3) -0.14407(17) 0.0199(7) Uani 1 1 d .
H4B H 0.2289 0.7149 -0.1899 0.024 Uiso 1 1 calc R
C5B C 0.2197(3) 0.6810(2) -0.06796(16) 0.0134(6) Uani 1 1 d .
H5B H 0.2957 0.5995 -0.0525 0.016 Uiso 1 1 calc R
N4B N 0.7552(3) 0.5674(2) 0.33299(14) 0.0216(6) Uani 1 1 d .
H4B1 H 0.8233 0.4908 0.3444 0.026 Uiso 1 1 calc R
N5B N 0.7016(3) 0.6409(2) 0.38371(14) 0.0245(6) Uani 1 1 d .
H5B1 H 0.7279 0.6210 0.4340 0.029 Uiso 1 1 calc R
C6B C 0.6020(4) 0.7491(3) 0.34552(18) 0.0277(7) Uani 1 1 d .
H6B H 0.5473 0.8185 0.3678 0.033 Uiso 1 1 calc R
C7B C 0.5913(4) 0.7441(3) 0.26898(18) 0.0248(7) Uani 1 1 d .
H7B H 0.5283 0.8083 0.2281 0.030 Uiso 1 1 calc R
C8B C 0.6898(4) 0.6278(3) 0.26293(17) 0.0242(7) Uani 1 1 d .
H8B H 0.7078 0.5962 0.2165 0.029 Uiso 1 1 calc R

loop_
_atom_site_aniso_label
_atom_site_aniso_U_11
_atom_site_aniso_U_22
_atom_site_aniso_U_33
_atom_site_aniso_U_23
_atom_site_aniso_U_13
_atom_site_aniso_U_12
Ru1A 0.01428(9) 0.01321(11) 0.01174(12) -0.00270(10) 0.00083(8) 0.00053(8)
Cl1A 0.0189(3) 0.0201(3) 0.0185(4) -0.0049(3) -0.0035(3) 0.0000(3)
Cl2A 0.0235(3) 0.0158(3) 0.0188(4) -0.0066(3) 0.0033(3) 0.0001(3)
Cl3A 0.0160(3) 0.0204(3) 0.0192(4) -0.0043(3) -0.0022(3) 0.0013(3)
Cl4A 0.0221(3) 0.0149(3) 0.0165(4) -0.0053(3) -0.0010(3) 0.0022(3)
O1A 0.0363(11) 0.0325(13) 0.0219(13) 0.0009(11) 0.0082(10) -0.0127(10)
N1A 0.0146(10) 0.0128(11) 0.0141(13) -0.0017(10) -0.0011(9) 0.0001(9)
N2A 0.0183(10) 0.0156(12) 0.0159(13) -0.0006(11) 0.0000(9) 0.0021(9)
N3A 0.0192(10) 0.0154(12) 0.0149(13) -0.0038(11) 0.0003(10) -0.0013(9)
C3A 0.0231(13) 0.0219(15) 0.0114(15) 0.0050(13) -0.0004(11) -0.0061(12)
C4A 0.0214(13) 0.0271(16) 0.0164(16) -0.0054(14) 0.0054(12) -0.0088(12)
C5A 0.0160(12) 0.0229(15) 0.0213(17) -0.0094(14) 0.0034(11) -0.0016(11)
N4A 0.0233(11) 0.0285(14) 0.0129(13) -0.0020(12) -0.0006(10) -0.0093(11)
N5A 0.0165(11) 0.0111(12) 0.054(2) -0.0066(13) -0.0021(12) -0.0005(9)
C6A 0.0183(13) 0.044(2) 0.030(2) -0.0234(18) 0.0074(13) -0.0167(13)
C7A 0.0230(14) 0.0353(18) 0.0171(17) 0.0063(15) -0.0037(12) -0.0138(13)
C8A 0.0152(12) 0.0137(14) 0.0329(19) -0.0089(14) 0.0041(12) -0.0053(11)
Ru1B 0.01040(9) 0.01011(10) 0.01271(12) -0.00328(9) 0.00067(8) -0.00150(7)
Cl1B 0.0125(3) 0.0147(3) 0.0196(4) -0.0026(3) -0.0001(2) 0.0009(2)
Cl2B 0.0153(3) 0.0128(3) 0.0204(4) -0.0061(3) 0.0027(3) -0.0051(2)
Cl3B 0.0119(3) 0.0150(3) 0.0192(4) -0.0058(3) 0.0011(2) 0.0005(2)
Cl4B 0.0156(3) 0.0139(3) 0.0183(4) -0.0043(3) -0.0011(3) -0.0048(2)
O1B 0.0394(12) 0.0455(15) 0.0129(12) -0.0017(11) -0.0008(10) -0.0146(11)
N1B 0.0114(9) 0.0117(11) 0.0123(12) -0.0022(10) -0.0014(8) -0.0033(8)
N2B 0.0159(10) 0.0119(11) 0.0155(13) -0.0007(10) -0.0022(9) 0.0006(9)
N3B 0.0132(10) 0.0150(12) 0.0174(14) -0.0025(11) -0.0010(9) -0.0038(9)
C3B 0.0200(13) 0.0238(16) 0.0132(16) 0.0026(13) -0.0040(11) -0.0095(12)
C4B 0.0158(12) 0.0326(17) 0.0170(17) -0.0119(14) 0.0031(11) -0.0111(12)
C5B 0.0103(10) 0.0128(13) 0.0197(16) -0.0073(12) 0.0015(10) -0.0045(10)
N4B 0.0187(11) 0.0193(13) 0.0259(15) -0.0085(12) -0.0023(10) 0.0016(9)
N5B 0.0357(13) 0.0233(14) 0.0130(14) -0.0035(12) -0.0047(11) -0.0028(11)
C6B 0.0344(16) 0.0210(16) 0.0226(18) -0.0034(14) 0.0030(14) 0.0029(13)
C7B 0.0222(13) 0.0313(17) 0.0161(17) 0.0035(14) -0.0014(12) -0.0034(13)
C8B 0.0206(13) 0.0380(18) 0.0170(17) -0.0107(15) 0.0004(12) -0.0081(13)

loop_
_atom_type_symbol
_atom_type_description
_atom_type_scat_dispersion_real
_atom_type_scat_dispersion_imag
_atom_type_scat_source
C C 0.0033 0.0016 'International Tables Vol C Tables 4.2.6.8 and 6.1.1.4'
H H 0.0000 0.0000 'International Tables Vol C Tables 4.2.6.8 and 6.1.1.4'
N N 0.0061 0.0033 'International Tables Vol C Tables 4.2.6.8 and 6.1.1.4'
O O 0.0106 0.0060 'International Tables Vol C Tables 4.2.6.8 and 6.1.1.4'
Cl Cl 0.1484 0.1585 'International Tables Vol C Tables 4.2.6.8 and 6.1.1.4'
Ru Ru -1.2594 0.8363 'International Tables Vol C Tables 4.2.6.8 and 6.1.1.4'

loop_
_geom_angle_atom_site_label_1
_geom_angle_atom_site_label_2
_geom_angle_atom_site_label_3
_geom_angle
N3A Ru1A N1A 176.26(9)
N3A Ru1A Cl3A 89.43(7)
N1A Ru1A Cl3A 87.15(6)
N3A Ru1A Cl2A 93.84(7)
N1A Ru1A Cl2A 87.68(6)
Cl3A Ru1A Cl2A 90.20(2)
N3A Ru1A Cl4A 90.63(7)
N1A Ru1A Cl4A 87.84(6)
Cl3A Ru1A Cl4A 89.52(2)
Cl2A Ru1A Cl4A 175.52(3)
N3A Ru1A Cl1A 95.81(7)
N1A Ru1A Cl1A 87.60(6)
Cl3A Ru1A Cl1A 174.72(3)
Cl2A Ru1A Cl1A 90.15(2)
Cl4A Ru1A Cl1A 89.72(2)
C5A N1A N2A 105.4(2)
C5A N1A Ru1A 131.58(19)
N2A N1A Ru1A 123.06(15)
C3A N2A N1A 111.5(2)
C3A N2A H2A 124.3
N1A N2A H2A 124.3
O1A N3A Ru1A 175.4(2)
N2A C3A C4A 106.8(3)
N2A C3A H3A 126.6
C4A C3A H3A 126.6
C5A C4A C3A 106.0(2)
C5A C4A H4A 127.0
C3A C4A H4A 127.0
N1A C5A C4A 110.4(2)
N1A C5A H5A 124.8
C4A C5A H5A 124.8
C8A N4A N5A 108.8(2)
C8A N4A H4A1 125.6
N5A N4A H4A1 125.6
C6A N5A N4A 109.0(2)
C6A N5A H5A1 125.5
N4A N5A H5A1 125.5
N5A C6A C7A 107.9(2)
N5A C6A H6A 126.0
C7A C6A H6A 126.0
C6A C7A C8A 106.2(3)
C6A C7A H7A 126.9
C8A C7A H7A 126.9
N4A C8A C7A 108.1(2)
N4A C8A H8A 126.0
C7A C8A H8A 126.0
N3B Ru1B N1B 179.14(9)
N3B Ru1B Cl3B 92.48(7)
N1B Ru1B Cl3B 87.90(5)
N3B Ru1B Cl4B 92.27(7)
N1B Ru1B Cl4B 86.96(6)
Cl3B Ru1B Cl4B 89.45(2)
N3B Ru1B Cl2B 94.28(7)
N1B Ru1B Cl2B 86.49(6)
Cl3B Ru1B Cl2B 89.57(2)
Cl4B Ru1B Cl2B 173.41(2)
N3B Ru1B Cl1B 91.89(7)
N1B Ru1B Cl1B 87.72(5)
Cl3B Ru1B Cl1B 175.59(3)
Cl4B Ru1B Cl1B 89.78(2)
Cl2B Ru1B Cl1B 90.70(2)
C5B N1B N2B 105.2(2)
C5B N1B Ru1B 130.51(18)
N2B N1B Ru1B 124.23(15)
C3B N2B N1B 111.2(2)
C3B N2B H2B 124.4
N1B N2B H2B 124.4
O1B N3B Ru1B 178.0(2)
N2B C3B C4B 107.6(3)
N2B C3B H3B 126.2
C4B C3B H3B 126.2
C3B C4B C5B 105.5(2)
C3B C4B H4B 127.3
C5B C4B H4B 127.3
N1B C5B C4B 110.5(2)
N1B C5B H5B 124.7
C4B C5B H5B 124.7
C8B N4B N5B 109.2(2)
C8B N4B H4B1 125.4
N5B N4B H4B1 125.4
C6B N5B N4B 108.3(2)
C6B N5B H5B1 125.8
N4B N5B H5B1 125.8
N5B C6B C7B 108.5(2)
N5B C6B H6B 125.7
C7B C6B H6B 125.7
C6B C7B C8B 106.0(3)
C6B C7B H7B 127.0
C8B C7B H7B 127.0
N4B C8B C7B 108.0(2)
N4B C8B H8B 126.0
C7B C8B H8B 126.0

loop_
_geom_bond_atom_site_label_1
_geom_bond_atom_site_label_2
_geom_bond_distance
Ru1A N3A 1.727(2)
Ru1A N1A 2.094(2)
Ru1A Cl3A 2.3495(7)
Ru1A Cl2A 2.3545(6)
Ru1A Cl4A 2.3691(6)
Ru1A Cl1A 2.3716(7)
O1A N3A 1.143(3)
N1A C5A 1.340(3)
N1A N2A 1.345(3)
N2A C3A 1.337(3)
N2A H2A 0.8800
C3A C4A 1.373(4)
C3A H3A 0.9500
C4A C5A 1.370(4)
C4A H4A 0.9500
C5A H5A 0.9500
N4A C8A 1.308(3)
N4A N5A 1.328(3)
N4A H4A1 0.8800
N5A C6A 1.312(4)
N5A H5A1 0.8800
C6A C7A 1.358(4)
C6A H6A 0.9500
C7A C8A 1.364(4)
C7A H7A 0.9500
C8A H8A 0.9500
Ru1B N3B 1.726(2)
Ru1B N1B 2.088(2)
Ru1B Cl3B 2.3566(6)
Ru1B Cl4B 2.3592(7)
Ru1B Cl2B 2.3682(6)
Ru1B Cl1B 2.3684(6)
O1B N3B 1.147(3)
N1B C5B 1.339(3)
N1B N2B 1.350(3)
N2B C3B 1.330(3)
N2B H2B 0.8800
C3B C4B 1.367(4)
C3B H3B 0.9500
C4B C5B 1.377(4)
C4B H4B 0.9500
C5B H5B 0.9500
N4B C8B 1.320(4)
N4B N5B 1.332(3)
N4B H4B1 0.8800
N5B C6B 1.325(4)
N5B H5B1 0.8800
C6B C7B 1.362(4)
C6B H6B 0.9500
C7B C8B 1.371(4)
C7B H7B 0.9500
C8B H8B 0.9500

loop_
_geom_torsion_atom_site_label_1
_geom_torsion_atom_site_label_2
_geom_torsion_atom_site_label_3
_geom_torsion_atom_site_label_4
_geom_torsion
Cl3A Ru1A N1A C5A 115.5(2)
Cl2A Ru1A N1A C5A -154.2(2)
Cl4A Ru1A N1A C5A 25.9(2)
Cl1A Ru1A N1A C5A -63.9(2)
Cl3A Ru1A N1A N2A -62.75(19)
Cl2A Ru1A N1A N2A 27.57(19)
Cl4A Ru1A N1A N2A -152.38(19)
Cl1A Ru1A N1A N2A 117.81(19)
C5A N1A N2A C3A 0.0(3)
Ru1A N1A N2A C3A 178.65(17)
N1A N2A C3A C4A -0.4(3)
N2A C3A C4A C5A 0.7(3)
N2A N1A C5A C4A 0.4(3)
Ru1A N1A C5A C4A -178.05(18)
C3A C4A C5A N1A -0.7(3)
C8A N4A N5A C6A -0.2(3)
N4A N5A C6A C7A -0.1(3)
N5A C6A C7A C8A 0.4(3)
N5A N4A C8A C7A 0.5(3)
C6A C7A C8A N4A -0.5(3)
Cl3B Ru1B N1B C5B -154.9(2)
Cl4B Ru1B N1B C5B 115.5(2)
Cl2B Ru1B N1B C5B -65.2(2)
Cl1B Ru1B N1B C5B 25.6(2)
Cl3B Ru1B N1B N2B 27.77(18)
Cl4B Ru1B N1B N2B -61.79(18)
Cl2B Ru1B N1B N2B 117.47(18)
Cl1B Ru1B N1B N2B -151.69(18)
C5B N1B N2B C3B 0.2(3)
Ru1B N1B N2B C3B 178.10(17)
N1B N2B C3B C4B 0.3(3)
N2B C3B C4B C5B -0.7(3)
N2B N1B C5B C4B -0.7(3)
Ru1B N1B C5B C4B -178.34(17)
C3B C4B C5B N1B 0.8(3)
C8B N4B N5B C6B -0.3(3)
N4B N5B C6B C7B 0.3(3)
N5B C6B C7B C8B -0.2(3)
N5B N4B C8B C7B 0.1(3)
C6B C7B C8B N4B 0.0(3)
